data_7125638
loop_
_publ_author_name
'Ajarul, Sk'
'Kayet, Anirban'
'Pati, Tanmay K.'
'Maiti, Dilip K.'

_publ_section_title
;
 A competitive and highly selective 7-, 6- and 5-annulation with
 1,3-migration through C-H and N-H - alkyne coupling.
;
_journal_issue 3
_journal_name_full 'Chemical communications (Cambridge, England)'
_journal_page_first 474
_journal_page_last 477
_journal_paper_doi 10.1039/c9cc07360d
_journal_volume 56
_journal_year 2020
_chemical_formula_sum 'C23 H17 N O2'
_chemical_formula_weight 339.38
_space_group_crystal_system triclinic
_space_group_IT_number 2
_space_group_name_Hall '-P 1'
_space_group_name_H-M_alt 'P -1'
_atom_sites_solution_hydrogens mixed
_audit_creation_method SHELXL-2017/1
_audit_update_record
;
2019-04-19 deposited with the CCDC.	2019-11-28 downloaded from the CCDC.
;
_cell_angle_alpha 73.867(4)
_cell_angle_beta 70.650(4)
_cell_angle_gamma 78.883(4)
_cell_formula_units_Z 2
_cell_length_a 9.2441(16)
_cell_length_b 9.5954(16)
_cell_length_c 10.6672(18)
_cell_measurement_reflns_used 890
_cell_measurement_temperature 273(2)
_cell_measurement_theta_max 27.176
_cell_measurement_theta_min 2.223
_cell_volume 852.3(3)
_computing_structure_refinement 'SHELXL-2017/1 (Sheldrick, 2017)'
_computing_structure_solution 'SHELXT 2014/5 (Sheldrick, 2014)'
_diffrn_ambient_temperature 273(2)
_diffrn_measured_fraction_theta_full 0.990
_diffrn_measured_fraction_theta_max 0.990
_diffrn_measurement_device_type CCD
_diffrn_measurement_method 'omega and phi scans'
_diffrn_radiation_type MoK\a
_diffrn_radiation_wavelength 0.71073
_diffrn_reflns_av_R_equivalents 0.0423
_diffrn_reflns_av_unetI/netI 0.0294
_diffrn_reflns_Laue_measured_fraction_full 0.990
_diffrn_reflns_Laue_measured_fraction_max 0.990
_diffrn_reflns_limit_h_max 11
_diffrn_reflns_limit_h_min -11
_diffrn_reflns_limit_k_max 12
_diffrn_reflns_limit_k_min -12
_diffrn_reflns_limit_l_max 13
_diffrn_reflns_limit_l_min -13
_diffrn_reflns_number 21150
_diffrn_reflns_point_group_measured_fraction_full 0.990
_diffrn_reflns_point_group_measured_fraction_max 0.990
_diffrn_reflns_theta_full 25.242
_diffrn_reflns_theta_max 27.176
_diffrn_reflns_theta_min 2.223
_diffrn_source 'fine-focus sealed tube'
_exptl_absorpt_coefficient_mu 0.084
_exptl_absorpt_correction_type multi-scan
_exptl_absorpt_process_details SADABAS
_exptl_crystal_colour white
_exptl_crystal_density_diffrn 1.322
_exptl_crystal_density_method 'not measured'
_exptl_crystal_description block
_exptl_crystal_F_000 356
_exptl_transmission_factor_max 0.755
_exptl_transmission_factor_min 0.639
_refine_diff_density_max 0.222
_refine_diff_density_min -0.193
_refine_diff_density_rms 0.042
_refine_ls_extinction_method none
_refine_ls_goodness_of_fit_ref 1.034
_refine_ls_hydrogen_treatment mixed
_refine_ls_matrix_type full
_refine_ls_number_parameters 239
_refine_ls_number_reflns 3744
_refine_ls_number_restraints 0
_refine_ls_restrained_S_all 1.034
_refine_ls_R_factor_all 0.0620
_refine_ls_R_factor_gt 0.0494
_refine_ls_shift/su_max 0.000
_refine_ls_shift/su_mean 0.000
_refine_ls_structure_factor_coef Fsqd
_refine_ls_weighting_details 'w=1/[\s^2^(Fo^2^)+(0.0632P)^2^+0.3097P] where P=(Fo^2^+2Fc^2^)/3'
_refine_ls_weighting_scheme calc
_refine_ls_wR_factor_gt 0.1318
_refine_ls_wR_factor_ref 0.1445
_reflns_Friedel_coverage 0.000
_reflns_number_gt 3048
_reflns_number_total 3744
_reflns_threshold_expression 'I > 2\s(I)'
_cod_data_source_file c9cc07360d2.cif
_cod_data_source_block shelx
_cod_depositor_comments
;
The following automatic conversions were performed:

data item '_exptl_absorpt_correction_type' value 'MULTI-SCAN' was
changed to 'multi-scan' in accordance with the
/home/data/users/saulius/crontab/automatic-downloads/rss-feeds/RSC/lib/dictionaries/cif_core.dic
dictionary named 'cif_core.dic' version 2.4.2 last updated on
2011-04-26.

Automatic conversion script
Id: cif_fix_values 6909 2019-04-08 15:41:33Z antanas 

 Adding full bibliography for 7125638--7125639.cif.
;
_cod_database_code 7125638
_shelx_shelxl_version_number 2017/1
_shelx_space_group_comment
;
The symmetry employed for this shelxl refinement is uniquely defined
by the following loop, which should always be used as a source of
symmetry information in preference to the above space-group names.
They are only intended as comments.
;

loop_
_space_group_symop_operation_xyz
'x, y, z'
'-x, -y, -z'

loop_
_atom_site_label
_atom_site_type_symbol
_atom_site_fract_x
_atom_site_fract_y
_atom_site_fract_z
_atom_site_U_iso_or_equiv
_atom_site_adp_type
_atom_site_occupancy
_atom_site_site_symmetry_order
_atom_site_calc_flag
_atom_site_refinement_flags_posn
_atom_site_refinement_flags_adp
O1 O 0.33398(13) 0.10971(13) 0.58355(12) 0.0493(3) Uani 1 1 d . .
O2 O 0.11380(15) 0.20293(14) 0.89328(13) 0.0608(4) Uani 1 1 d . .
N1 N 0.56649(15) 0.04249(13) 0.62386(13) 0.0392(3) Uani 1 1 d . .
C1 C 0.0879(2) 0.6569(2) 0.5331(2) 0.0602(5) Uani 1 1 d . .
H1 H 0.060879 0.744874 0.477584 0.072 Uiso 1 1 calc R U
C2 C -0.0250(2) 0.5812(2) 0.6345(2) 0.0630(5) Uani 1 1 d . .
H3 H -0.128263 0.618154 0.647527 0.076 Uiso 1 1 calc R U
C3 C 0.01464(19) 0.45089(19) 0.71664(19) 0.0506(4) Uani 1 1 d . .
H4 H -0.061892 0.400110 0.785205 0.061 Uiso 1 1 calc R U
C4 C 0.16895(17) 0.39475(15) 0.69746(14) 0.0374(3) Uani 1 1 d . .
C5 C 0.20978(18) 0.25827(16) 0.79128(15) 0.0387(3) Uani 1 1 d . .
C6 C 0.37387(17) 0.18701(14) 0.76129(14) 0.0356(3) Uani 1 1 d . .
C7 C 0.46875(18) 0.18473(15) 0.83645(14) 0.0373(3) Uani 1 1 d . .
C8 C 0.4119(2) 0.26339(18) 0.95266(16) 0.0478(4) Uani 1 1 d . .
H10 H 0.315386 0.229214 1.014409 0.057 Uiso 1 1 calc R U
H9 H 0.486563 0.239611 1.003500 0.057 Uiso 1 1 calc R U
C9 C 0.38781(19) 0.42715(17) 0.90164(15) 0.0414(3) Uani 1 1 d . .
C10 C 0.2450(2) 0.5045(2) 0.94434(18) 0.0539(4) Uani 1 1 d . .
H8 H 0.163942 0.455522 1.008037 0.065 Uiso 1 1 calc R U
C11 C 0.2207(2) 0.6532(2) 0.8940(2) 0.0652(5) Uani 1 1 d . .
H5 H 0.124312 0.703888 0.924352 0.078 Uiso 1 1 calc R U
C12 C 0.3389(3) 0.7259(2) 0.7993(2) 0.0667(5) Uani 1 1 d . .
H2 H 0.322340 0.825727 0.763572 0.080 Uiso 1 1 calc R U
C13 C 0.4825(3) 0.6512(2) 0.7568(2) 0.0638(5) Uani 1 1 d . .
H6 H 0.563161 0.700791 0.693281 0.077 Uiso 1 1 calc R U
C14 C 0.5069(2) 0.50316(19) 0.80824(19) 0.0522(4) Uani 1 1 d . .
H7 H 0.604550 0.453675 0.779909 0.063 Uiso 1 1 calc R U
C15 C 0.62356(18) 0.10979(15) 0.80228(15) 0.0382(3) Uani 1 1 d . .
C16 C 0.7349(2) 0.10479(19) 0.86803(18) 0.0512(4) Uani 1 1 d . .
H11 H 0.709915 0.152269 0.938741 0.061 Uiso 1 1 calc R U
C17 C 0.8796(2) 0.0309(2) 0.8294(2) 0.0582(5) Uani 1 1 d . .
H12 H 0.951257 0.029145 0.874024 0.070 Uiso 1 1 calc R U
C18 C 0.9194(2) -0.0408(2) 0.7244(2) 0.0586(5) Uani 1 1 d . .
H13 H 1.017120 -0.091304 0.699562 0.070 Uiso 1 1 calc R U
C19 C 0.8154(2) -0.03769(18) 0.65691(19) 0.0492(4) Uani 1 1 d . .
H14 H 0.842320 -0.085733 0.586380 0.059 Uiso 1 1 calc R U
C20 C 0.66867(17) 0.03806(15) 0.69471(15) 0.0378(3) Uani 1 1 d . .
C21 C 0.42123(17) 0.11264(15) 0.65033(15) 0.0367(3) Uani 1 1 d . .
C22 C 0.28114(19) 0.47120(17) 0.59501(16) 0.0455(4) Uani 1 1 d . .
H15 H 0.384455 0.434003 0.580569 0.055 Uiso 1 1 calc R U
C23 C 0.2407(2) 0.60260(19) 0.51390(19) 0.0562(5) Uani 1 1 d . .
H16 H 0.316861 0.654530 0.446100 0.067 Uiso 1 1 calc R U
H1A H 0.602(2) -0.008(2) 0.5533(19) 0.050(5) Uiso 1 1 d . .

loop_
_atom_site_aniso_label
_atom_site_aniso_U_11
_atom_site_aniso_U_22
_atom_site_aniso_U_33
_atom_site_aniso_U_23
_atom_site_aniso_U_13
_atom_site_aniso_U_12
O1 0.0503(7) 0.0515(7) 0.0593(7) -0.0295(5) -0.0266(6) 0.0073(5)
O2 0.0552(7) 0.0595(8) 0.0495(7) 0.0035(6) -0.0031(6) -0.0096(6)
N1 0.0457(7) 0.0342(6) 0.0434(7) -0.0171(5) -0.0185(6) 0.0039(5)
C1 0.0695(12) 0.0396(9) 0.0640(11) -0.0056(8) -0.0233(10) 0.0087(8)
C2 0.0476(10) 0.0525(10) 0.0825(14) -0.0152(9) -0.0209(10) 0.0122(8)
C3 0.0399(8) 0.0483(9) 0.0559(10) -0.0126(7) -0.0064(7) -0.0005(7)
C4 0.0391(7) 0.0348(7) 0.0371(7) -0.0127(6) -0.0083(6) -0.0001(6)
C5 0.0424(8) 0.0376(7) 0.0351(7) -0.0110(6) -0.0074(6) -0.0058(6)
C6 0.0437(8) 0.0283(6) 0.0342(7) -0.0069(5) -0.0116(6) -0.0027(5)
C7 0.0524(9) 0.0275(6) 0.0315(7) -0.0040(5) -0.0131(6) -0.0064(6)
C8 0.0661(11) 0.0449(9) 0.0344(7) -0.0116(6) -0.0153(7) -0.0065(7)
C9 0.0503(9) 0.0431(8) 0.0358(7) -0.0176(6) -0.0119(6) -0.0061(6)
C10 0.0519(10) 0.0568(10) 0.0510(9) -0.0239(8) -0.0024(8) -0.0077(8)
C11 0.0630(12) 0.0555(11) 0.0778(13) -0.0322(10) -0.0157(10) 0.0072(9)
C12 0.0856(15) 0.0414(9) 0.0767(13) -0.0180(9) -0.0263(12) -0.0047(9)
C13 0.0696(13) 0.0500(10) 0.0699(12) -0.0142(9) -0.0104(10) -0.0198(9)
C14 0.0494(9) 0.0494(9) 0.0585(10) -0.0198(8) -0.0090(8) -0.0084(7)
C15 0.0498(8) 0.0291(7) 0.0373(7) -0.0006(5) -0.0189(6) -0.0075(6)
C16 0.0671(11) 0.0468(9) 0.0473(9) -0.0033(7) -0.0298(8) -0.0121(8)
C17 0.0588(11) 0.0586(11) 0.0623(11) 0.0042(9) -0.0363(9) -0.0120(8)
C18 0.0495(10) 0.0550(10) 0.0674(12) -0.0008(9) -0.0261(9) -0.0004(8)
C19 0.0481(9) 0.0429(8) 0.0551(9) -0.0103(7) -0.0190(8) 0.0041(7)
C20 0.0447(8) 0.0281(6) 0.0409(7) -0.0030(5) -0.0172(6) -0.0039(6)
C21 0.0435(8) 0.0292(6) 0.0398(7) -0.0099(5) -0.0150(6) -0.0017(5)
C22 0.0406(8) 0.0411(8) 0.0461(8) -0.0058(6) -0.0070(7) -0.0011(6)
C23 0.0598(11) 0.0426(9) 0.0530(10) 0.0000(7) -0.0095(8) -0.0044(8)

loop_
_atom_type_symbol
_atom_type_description
_atom_type_scat_dispersion_real
_atom_type_scat_dispersion_imag
_atom_type_scat_source
C C 0.0033 0.0016 'International Tables Vol C Tables 4.2.6.8 and 6.1.1.4'
H H 0.0000 0.0000 'International Tables Vol C Tables 4.2.6.8 and 6.1.1.4'
N N 0.0061 0.0033 'International Tables Vol C Tables 4.2.6.8 and 6.1.1.4'
O O 0.0106 0.0060 'International Tables Vol C Tables 4.2.6.8 and 6.1.1.4'

loop_
_geom_angle_atom_site_label_1
_geom_angle_atom_site_label_2
_geom_angle_atom_site_label_3
_geom_angle
C21 N1 C20 124.46(12)
C21 N1 H1A 119.1(11)
C20 N1 H1A 116.4(11)
C23 C1 C2 120.07(16)
C23 C1 H1 120.0
C2 C1 H1 120.0
C3 C2 C1 120.08(17)
C3 C2 H3 120.0
C1 C2 H3 120.0
C2 C3 C4 120.24(16)
C2 C3 H4 119.9
C4 C3 H4 119.9
C22 C4 C3 119.18(14)
C22 C4 C5 121.35(13)
C3 C4 C5 119.41(14)
O2 C5 C4 121.29(14)
O2 C5 C6 119.03(14)
C4 C5 C6 119.68(12)
C7 C6 C21 122.06(13)
C7 C6 C5 123.23(13)
C21 C6 C5 114.62(12)
C6 C7 C15 119.29(13)
C6 C7 C8 119.65(14)
C15 C7 C8 121.05(14)
C9 C8 C7 112.14(12)
C9 C8 H10 109.2
C7 C8 H10 109.2
C9 C8 H9 109.2
C7 C8 H9 109.2
H10 C8 H9 107.9
C10 C9 C14 118.22(16)
C10 C9 C8 120.84(15)
C14 C9 C8 120.91(15)
C11 C10 C9 121.10(17)
C11 C10 H8 119.5
C9 C10 H8 119.5
C12 C11 C10 119.83(18)
C12 C11 H5 120.1
C10 C11 H5 120.1
C11 C12 C13 119.92(18)
C11 C12 H2 120.0
C13 C12 H2 120.0
C14 C13 C12 120.17(19)
C14 C13 H6 119.9
C12 C13 H6 119.9
C13 C14 C9 120.73(17)
C13 C14 H7 119.6
C9 C14 H7 119.6
C20 C15 C16 116.84(15)
C20 C15 C7 118.32(13)
C16 C15 C7 124.82(14)
C17 C16 C15 121.22(17)
C17 C16 H11 119.4
C15 C16 H11 119.4
C16 C17 C18 120.41(16)
C16 C17 H12 119.8
C18 C17 H12 119.8
C19 C18 C17 120.33(17)
C19 C18 H13 119.8
C17 C18 H13 119.8
C18 C19 C20 119.61(17)
C18 C19 H14 120.2
C20 C19 H14 120.2
N1 C20 C19 118.82(14)
N1 C20 C15 119.61(13)
C19 C20 C15 121.57(14)
O1 C21 N1 120.95(13)
O1 C21 C6 122.81(13)
N1 C21 C6 116.23(13)
C23 C22 C4 120.29(15)
C23 C22 H15 119.9
C4 C22 H15 119.9
C1 C23 C22 120.13(17)
C1 C23 H16 119.9
C22 C23 H16 119.9

loop_
_geom_bond_atom_site_label_1
_geom_bond_atom_site_label_2
_geom_bond_distance
O1 C21 1.2488(18)
O2 C5 1.2141(18)
N1 C21 1.3571(19)
N1 C20 1.3802(19)
N1 H1A 0.94(2)
C1 C23 1.375(3)
C1 C2 1.377(3)
C1 H1 0.9300
C2 C3 1.376(3)
C2 H3 0.9300
C3 C4 1.392(2)
C3 H4 0.9300
C4 C22 1.380(2)
C4 C5 1.480(2)
C5 C6 1.507(2)
C6 C7 1.364(2)
C6 C21 1.4517(19)
C7 C15 1.450(2)
C7 C8 1.523(2)
C8 C9 1.512(2)
C8 H10 0.9700
C8 H9 0.9700
C9 C10 1.383(2)
C9 C14 1.384(2)
C10 C11 1.381(3)
C10 H8 0.9300
C11 C12 1.368(3)
C11 H5 0.9300
C12 C13 1.377(3)
C12 H2 0.9300
C13 C14 1.376(3)
C13 H6 0.9300
C14 H7 0.9300
C15 C20 1.406(2)
C15 C16 1.412(2)
C16 C17 1.376(3)
C16 H11 0.9300
C17 C18 1.387(3)
C17 H12 0.9300
C18 C19 1.371(3)
C18 H13 0.9300
C19 C20 1.396(2)
C19 H14 0.9300
C22 C23 1.380(2)
C22 H15 0.9300
C23 H16 0.9300

loop_
_geom_torsion_atom_site_label_1
_geom_torsion_atom_site_label_2
_geom_torsion_atom_site_label_3
_geom_torsion_atom_site_label_4
_geom_torsion
C23 C1 C2 C3 -0.1(3)
C1 C2 C3 C4 -0.2(3)
C2 C3 C4 C22 -0.2(3)
C2 C3 C4 C5 176.92(17)
C22 C4 C5 O2 168.80(16)
C3 C4 C5 O2 -8.2(2)
C22 C4 C5 C6 -10.4(2)
C3 C4 C5 C6 172.57(14)
O2 C5 C6 C7 -69.9(2)
C4 C5 C6 C7 109.28(16)
O2 C5 C6 C21 106.55(16)
C4 C5 C6 C21 -74.24(17)
C21 C6 C7 C15 2.0(2)
C5 C6 C7 C15 178.22(12)
C21 C6 C7 C8 -179.31(13)
C5 C6 C7 C8 -3.1(2)
C6 C7 C8 C9 -67.03(19)
C15 C7 C8 C9 111.65(16)
C7 C8 C9 C10 121.46(17)
C7 C8 C9 C14 -56.8(2)
C14 C9 C10 C11 0.9(3)
C8 C9 C10 C11 -177.41(17)
C9 C10 C11 C12 0.6(3)
C10 C11 C12 C13 -1.5(3)
C11 C12 C13 C14 0.8(3)
C12 C13 C14 C9 0.8(3)
C10 C9 C14 C13 -1.6(3)
C8 C9 C14 C13 176.70(16)
C6 C7 C15 C20 -1.9(2)
C8 C7 C15 C20 179.42(13)
C6 C7 C15 C16 177.14(14)
C8 C7 C15 C16 -1.5(2)
C20 C15 C16 C17 -1.0(2)
C7 C15 C16 C17 179.94(15)
C15 C16 C17 C18 -0.1(3)
C16 C17 C18 C19 0.7(3)
C17 C18 C19 C20 -0.1(3)
C21 N1 C20 C19 -179.78(14)
C21 N1 C20 C15 0.0(2)
C18 C19 C20 N1 178.71(15)
C18 C19 C20 C15 -1.0(2)
C16 C15 C20 N1 -178.18(13)
C7 C15 C20 N1 0.9(2)
C16 C15 C20 C19 1.6(2)
C7 C15 C20 C19 -179.32(13)
C20 N1 C21 O1 -178.63(14)
C20 N1 C21 C6 0.0(2)
C7 C6 C21 O1 177.58(14)
C5 C6 C21 O1 1.1(2)
C7 C6 C21 N1 -1.1(2)
C5 C6 C21 N1 -177.59(12)
C3 C4 C22 C23 0.9(2)
C5 C4 C22 C23 -176.19(16)
C2 C1 C23 C22 0.8(3)
C4 C22 C23 C1 -1.2(3)
